data_7214389
loop_
_publ_author_name
'Yang, Songjie'
'Pop, Flavia'
'Melan, Caroline'
'Brooks, Andrew C.'
'Martin, Lee'
'Horton, Peter'
'Auban-Senzier, Pascale'
'Rikken, Geert L. J. A.'
'Avarvari, Narcis'
'Wallis, John D.'

_publ_section_title
;
 Charge transfer complexes and radical cation salts of chiral methylated
 organosulfur donors
;
_journal_issue 19
_journal_name_full CrystEngComm
_journal_page_first 3906
_journal_paper_doi 10.1039/c3ce42539h
_journal_volume 16
_journal_year 2014
_chemical_formula_moiety 'C28 H32 As F6 S16'
_chemical_formula_sum 'C28 H32 As F6 S16'
_chemical_formula_weight 1070.42
_chemical_name_systematic
;
 ?
;
_space_group_IT_number 2
_symmetry_cell_setting triclinic
_symmetry_space_group_name_Hall '-P 1'
_symmetry_space_group_name_H-M 'P -1'
_atom_sites_solution_hydrogens geom
_atom_sites_solution_primary direct
_atom_sites_solution_secondary difmap
_audit_creation_method SHELXL-97
_cell_angle_alpha 83.680(3)
_cell_angle_beta 84.452(4)
_cell_angle_gamma 70.835(3)
_cell_formula_units_Z 1
_cell_length_a 6.8912(3)
_cell_length_b 8.1537(4)
_cell_length_c 19.3920(6)
_cell_measurement_reflns_used 2889
_cell_measurement_temperature 293(2)
_cell_measurement_theta_max 25.50
_cell_measurement_theta_min 2.65
_cell_volume 1020.84(8)
_computing_cell_refinement 'Dirax/lsq (Duisenberg & Schreurs, 1989-2000)'
_computing_data_collection KappaCCD
_computing_data_reduction 'Denzo and Scalepak'
_computing_structure_refinement 'SHELXL-97 (Sheldrick, 1997)'
_computing_structure_solution 'SHELXS-97 (Sheldrick, 1997)'
_diffrn_ambient_temperature 293(2)
_diffrn_measured_fraction_theta_full 0.973
_diffrn_measured_fraction_theta_max 0.973
_diffrn_measurement_device_type 'Nonius Kappa CCD'
_diffrn_measurement_method 'phi and omega scans'
_diffrn_radiation_monochromator graphite
_diffrn_radiation_source 'fine-focus sealed tube'
_diffrn_radiation_type MoK\a
_diffrn_radiation_wavelength 0.71073
_diffrn_reflns_av_R_equivalents 0.0205
_diffrn_reflns_av_sigmaI/netI 0.0319
_diffrn_reflns_limit_h_max 8
_diffrn_reflns_limit_h_min -8
_diffrn_reflns_limit_k_max 9
_diffrn_reflns_limit_k_min -9
_diffrn_reflns_limit_l_max 22
_diffrn_reflns_limit_l_min -23
_diffrn_reflns_number 7160
_diffrn_reflns_theta_full 25.50
_diffrn_reflns_theta_max 25.50
_diffrn_reflns_theta_min 2.65
_exptl_absorpt_coefficient_mu 1.703
_exptl_absorpt_correction_T_max 1
_exptl_absorpt_correction_T_min 0.7658
_exptl_absorpt_correction_type multi-scan
_exptl_absorpt_process_details sadabs
_exptl_crystal_colour black
_exptl_crystal_density_diffrn 1.741
_exptl_crystal_density_meas ?
_exptl_crystal_density_method 'not measured'
_exptl_crystal_description prism
_exptl_crystal_F_000 543
_exptl_crystal_size_max 0.3
_exptl_crystal_size_mid 0.12
_exptl_crystal_size_min 0.02
_refine_diff_density_max 0.718
_refine_diff_density_min -0.497
_refine_diff_density_rms 0.066
_refine_ls_extinction_method none
_refine_ls_goodness_of_fit_ref 1.030
_refine_ls_hydrogen_treatment constr
_refine_ls_matrix_type full
_refine_ls_number_parameters 263
_refine_ls_number_reflns 3702
_refine_ls_number_restraints 0
_refine_ls_restrained_S_all 1.030
_refine_ls_R_factor_all 0.0529
_refine_ls_R_factor_gt 0.0389
_refine_ls_shift/su_max 0.001
_refine_ls_shift/su_mean 0.000
_refine_ls_structure_factor_coef Fsqd
_refine_ls_weighting_details 'calc w=1/[\s^2^(Fo^2^)+(0.0463P)^2^+1.1181P] where P=(Fo^2^+2Fc^2^)/3'
_refine_ls_weighting_scheme calc
_refine_ls_wR_factor_gt 0.0951
_refine_ls_wR_factor_ref 0.1013
_reflns_number_gt 3025
_reflns_number_total 3702
_reflns_threshold_expression >2sigma(I)
_cod_data_source_file c3ce42539h2.cif
_cod_data_source_block '[(rac)-5]2AsF6'
_cod_depositor_comments
;
The following automatic conversions were performed:

'_symmetry_cell_setting' value 'Triclinic' changed to 'triclinic'
according to
/usr/data/users/saulius/crontab/automatic-downloads/rss-feeds/RSC/lib/dictionaries/cif_core.dic
dictionary named 'cif_core.dic' version 2.4.2 from 2011-04-26.

Automatic conversion script
Id: cif_fix_values 2281 2013-09-26 08:29:07Z andrius 

The following automatic conversions were performed:

'_exptl_crystal_density_meas' value 'not measured' was changed to '?'
- the value is perceived as not measured.

Automatic conversion script
Id: cif_fix_values 3008 2015-01-20 13:52:24Z robertas 
;
_cod_original_cell_volume 1020.84(7)
_cod_original_sg_symbol_Hall -P1
_cod_original_sg_symbol_H-M P-1
_cod_database_code 7214389

loop_
_symmetry_equiv_pos_as_xyz
'x, y, z'
'-x, -y, -z'

loop_
_atom_site_label
_atom_site_type_symbol
_atom_site_fract_x
_atom_site_fract_y
_atom_site_fract_z
_atom_site_U_iso_or_equiv
_atom_site_adp_type
_atom_site_occupancy
_atom_site_symmetry_multiplicity
_atom_site_calc_flag
_atom_site_refinement_flags
_atom_site_disorder_assembly
_atom_site_disorder_group
S1 S -0.46067(13) -0.07524(13) 0.79864(4) 0.0444(2) Uani 1 1 d . . .
S2 S -0.97874(13) 0.07353(14) 0.76236(4) 0.0457(2) Uani 1 1 d . . .
S3 S -0.38791(12) 0.02874(12) 0.65081(4) 0.0400(2) Uani 1 1 d . . .
S4 S -0.82431(12) 0.15629(12) 0.62050(4) 0.0390(2) Uani 1 1 d . . .
S5 S -0.27147(12) 0.18972(13) 0.49753(4) 0.0422(2) Uani 1 1 d . A .
S6 S -0.70983(12) 0.31771(13) 0.46979(4) 0.0424(2) Uani 1 1 d . A .
S7 S -0.13232(13) 0.34785(15) 0.36687(5) 0.0508(3) Uani 1 1 d . . .
S8 S -0.65098(13) 0.50418(13) 0.33427(4) 0.0477(2) Uani 1 1 d . . .
C1 C -0.6015(6) -0.0922(6) 0.92975(18) 0.0615(11) Uani 0.77 1 d P A 1
H1A H -0.4786 -0.1906 0.9342 0.092 Uiso 0.77 1 calc PR A 1
H1B H -0.7041 -0.1057 0.9650 0.092 Uiso 0.77 1 calc PR A 1
H1C H -0.5712 0.0124 0.9350 0.092 Uiso 0.77 1 calc PR A 1
C2 C -1.0507(6) 0.0589(6) 0.89904(18) 0.0553(10) Uani 0.77 1 d P A 1
H2A H -1.1704 0.1575 0.8896 0.083 Uiso 0.77 1 calc PR A 1
H2B H -1.0109 0.0607 0.9450 0.083 Uiso 0.77 1 calc PR A 1
H2C H -1.0815 -0.0465 0.8959 0.083 Uiso 0.77 1 calc PR A 1
C3 C -0.6817(8) -0.0807(8) 0.8583(2) 0.0424(12) Uani 0.77 1 d P A 1
H3 H -0.7095 -0.1893 0.8538 0.051 Uiso 0.77 1 calc PR A 1
C4 C -0.8751(7) 0.0670(7) 0.8461(2) 0.0417(10) Uani 0.77 1 d P A 1
H4 H -0.8478 0.1767 0.8489 0.050 Uiso 0.77 1 calc PR A 1
C1A C -0.6015(6) -0.0922(6) 0.92975(18) 0.0615(11) Uani 0.23 1 d P A 2
H1A1 H -0.4827 -0.0674 0.9418 0.092 Uiso 0.23 1 calc PR A 2
H1A2 H -0.5658 -0.2145 0.9244 0.092 Uiso 0.23 1 calc PR A 2
H1A3 H -0.7089 -0.0604 0.9660 0.092 Uiso 0.23 1 calc PR A 2
C2A C -1.0507(6) 0.0589(6) 0.89904(18) 0.0553(10) Uani 0.23 1 d P A 2
H2A1 H -1.1728 0.0319 0.8925 0.083 Uiso 0.23 1 calc PR A 2
H2A2 H -1.0781 0.1826 0.8917 0.083 Uiso 0.23 1 calc PR A 2
H2A3 H -1.0096 0.0195 0.9455 0.083 Uiso 0.23 1 calc PR A 2
C3A C -0.678(2) 0.014(2) 0.8604(7) 0.030(3) Uani 0.23 1 d P A 2
H3A H -0.7095 0.1394 0.8628 0.036 Uiso 0.23 1 calc PR A 2
C4A C -0.8713(17) -0.0357(18) 0.8450(6) 0.017(2) Uiso 0.23 1 d P A 2
H4A H -0.8444 -0.1619 0.8482 0.020 Uiso 0.23 1 calc PR A 2
C5 C -0.5667(5) 0.0122(4) 0.71938(15) 0.0321(7) Uani 1 1 d . A .
C6 C -0.7670(5) 0.0705(4) 0.70525(15) 0.0321(7) Uani 1 1 d . A .
C7 C -0.5714(5) 0.1381(4) 0.59187(15) 0.0342(7) Uani 1 1 d . A .
C8 C -0.5231(5) 0.2070(4) 0.52781(15) 0.0354(7) Uani 1 1 d . . .
C9 C -0.3387(5) 0.3181(4) 0.41985(16) 0.0349(7) Uani 1 1 d . A .
C10 C -0.5398(5) 0.3782(4) 0.40726(15) 0.0344(7) Uani 1 1 d . A .
C11 C -0.2468(9) 0.4801(8) 0.2896(3) 0.0324(12) Uani 0.66 1 d P B 1
H11 H -0.2849 0.6038 0.2973 0.039 Uiso 0.66 1 calc PR B 1
C12 C -0.4353(9) 0.4415(8) 0.2685(3) 0.0309(12) Uani 0.66 1 d P B 1
H12 H -0.3997 0.3177 0.2614 0.037 Uiso 0.66 1 calc PR B 1
C13 C -0.0686(6) 0.4350(6) 0.23297(19) 0.0537(10) Uani 0.66 1 d P B 1
H13A H 0.0470 0.4605 0.2474 0.081 Uiso 0.66 1 calc PR B 1
H13B H -0.1126 0.5031 0.1903 0.081 Uiso 0.66 1 calc PR B 1
H13C H -0.0295 0.3134 0.2260 0.081 Uiso 0.66 1 calc PR B 1
C14 C -0.5170(6) 0.5533(5) 0.20277(18) 0.0514(9) Uani 0.66 1 d P B 1
H14A H -0.6347 0.5275 0.1903 0.077 Uiso 0.66 1 calc PR B 1
H14B H -0.4117 0.5286 0.1656 0.077 Uiso 0.66 1 calc PR B 1
H14C H -0.5561 0.6742 0.2109 0.077 Uiso 0.66 1 calc PR B 1
C11A C -0.2361(19) 0.3887(19) 0.2835(6) 0.043(3) Uani 0.34 1 d P B 2
H11A H -0.2515 0.2809 0.2706 0.051 Uiso 0.34 1 calc PR B 2
C12A C -0.4374(19) 0.5307(19) 0.2777(6) 0.042(3) Uani 0.34 1 d P B 2
H12A H -0.4176 0.6400 0.2865 0.051 Uiso 0.34 1 calc PR B 2
C13A C -0.0686(6) 0.4350(6) 0.23297(19) 0.0537(10) Uani 0.34 1 d P B 2
H13D H 0.0595 0.3418 0.2363 0.081 Uiso 0.34 1 calc PR B 2
H13E H -0.0517 0.5402 0.2452 0.081 Uiso 0.34 1 calc PR B 2
H13F H -0.1103 0.4517 0.1862 0.081 Uiso 0.34 1 calc PR B 2
C14A C -0.5170(6) 0.5533(5) 0.20277(18) 0.0514(9) Uani 0.34 1 d P B 2
H14D H -0.6467 0.6451 0.2008 0.077 Uiso 0.34 1 calc PR B 2
H14E H -0.5342 0.4465 0.1926 0.077 Uiso 0.34 1 calc PR B 2
H14F H -0.4188 0.5821 0.1692 0.077 Uiso 0.34 1 calc PR B 2
F1 F -0.0979(12) 0.3651(7) 0.0473(3) 0.227(3) Uani 1 1 d . . .
F2 F -0.1781(6) 0.6628(6) 0.0374(3) 0.1620(19) Uani 1 1 d . . .
F3 F 0.1501(7) 0.4962(7) 0.0631(2) 0.1591(18) Uani 1 1 d . . .
As1 As 0.0000 0.5000 0.0000 0.05523(19) Uani 1 2 d S . .

loop_
_atom_site_aniso_label
_atom_site_aniso_U_11
_atom_site_aniso_U_22
_atom_site_aniso_U_33
_atom_site_aniso_U_23
_atom_site_aniso_U_13
_atom_site_aniso_U_12
S1 0.0340(5) 0.0638(6) 0.0309(4) 0.0065(4) -0.0072(3) -0.0116(4)
S2 0.0326(4) 0.0750(7) 0.0287(4) 0.0041(4) -0.0023(3) -0.0188(4)
S3 0.0295(4) 0.0574(5) 0.0288(4) 0.0015(4) -0.0024(3) -0.0096(4)
S4 0.0304(4) 0.0577(5) 0.0260(4) 0.0009(4) -0.0039(3) -0.0109(4)
S5 0.0287(4) 0.0640(6) 0.0297(4) 0.0029(4) -0.0044(3) -0.0109(4)
S6 0.0279(4) 0.0656(6) 0.0285(4) 0.0045(4) -0.0014(3) -0.0108(4)
S7 0.0298(4) 0.0832(7) 0.0394(5) 0.0105(5) -0.0048(4) -0.0226(5)
S8 0.0286(4) 0.0670(6) 0.0363(5) 0.0126(4) -0.0024(3) -0.0052(4)
C1 0.051(2) 0.093(3) 0.0313(19) 0.002(2) -0.0098(17) -0.011(2)
C2 0.044(2) 0.084(3) 0.0300(18) -0.0008(19) 0.0047(15) -0.013(2)
C3 0.043(3) 0.053(3) 0.028(2) 0.003(3) -0.0017(19) -0.014(3)
C4 0.042(3) 0.048(3) 0.029(2) 0.000(2) -0.0044(18) -0.008(2)
C1A 0.051(2) 0.093(3) 0.0313(19) 0.002(2) -0.0098(17) -0.011(2)
C2A 0.044(2) 0.084(3) 0.0300(18) -0.0008(19) 0.0047(15) -0.013(2)
C3A 0.039(8) 0.037(9) 0.026(7) -0.005(7) -0.005(6) -0.027(8)
C5 0.0340(16) 0.0361(17) 0.0256(15) -0.0017(13) -0.0024(12) -0.0109(14)
C6 0.0335(16) 0.0394(17) 0.0244(15) -0.0019(13) -0.0012(12) -0.0137(14)
C7 0.0315(16) 0.0437(18) 0.0252(15) -0.0050(14) -0.0020(12) -0.0083(14)
C8 0.0287(16) 0.050(2) 0.0257(16) -0.0039(14) -0.0019(12) -0.0101(14)
C9 0.0314(17) 0.0457(19) 0.0270(15) 0.0001(14) -0.0024(12) -0.0123(14)
C10 0.0305(16) 0.0448(19) 0.0248(15) -0.0007(14) 0.0002(12) -0.0091(14)
C11 0.034(3) 0.031(3) 0.035(3) -0.003(3) 0.001(2) -0.015(3)
C12 0.033(3) 0.030(3) 0.030(3) -0.006(3) 0.000(2) -0.010(3)
C13 0.041(2) 0.080(3) 0.040(2) 0.0011(19) 0.0047(16) -0.023(2)
C14 0.043(2) 0.067(3) 0.0347(19) 0.0117(18) -0.0031(15) -0.0098(18)
C11A 0.049(7) 0.046(7) 0.034(6) -0.007(6) 0.005(5) -0.019(7)
C12A 0.044(7) 0.049(8) 0.032(6) 0.005(6) 0.002(5) -0.016(7)
C13A 0.041(2) 0.080(3) 0.040(2) 0.0011(19) 0.0047(16) -0.023(2)
C14A 0.043(2) 0.067(3) 0.0347(19) 0.0117(18) -0.0031(15) -0.0098(18)
F1 0.368(9) 0.186(5) 0.180(5) 0.024(4) 0.052(5) -0.191(6)
F2 0.126(3) 0.145(3) 0.190(4) -0.104(3) -0.015(3) 0.020(3)
F3 0.130(3) 0.204(5) 0.130(3) -0.060(3) -0.057(3) -0.008(3)
As1 0.0773(4) 0.0408(3) 0.0458(3) -0.0032(2) 0.0012(3) -0.0181(3)

loop_
_atom_type_symbol
_atom_type_description
_atom_type_scat_dispersion_real
_atom_type_scat_dispersion_imag
_atom_type_scat_source
C C 0.0033 0.0016 'International Tables Vol C Tables 4.2.6.8 and 6.1.1.4'
H H 0.0000 0.0000 'International Tables Vol C Tables 4.2.6.8 and 6.1.1.4'
As As 0.0499 2.0058 'International Tables Vol C Tables 4.2.6.8 and 6.1.1.4'
F F 0.0171 0.0103 'International Tables Vol C Tables 4.2.6.8 and 6.1.1.4'
S S 0.1246 0.1234 'International Tables Vol C Tables 4.2.6.8 and 6.1.1.4'

loop_
_geom_angle_atom_site_label_1
_geom_angle_atom_site_label_2
_geom_angle_atom_site_label_3
_geom_angle
_geom_angle_site_symmetry_1
_geom_angle_site_symmetry_3
C5 S1 C3A 101.7(5) . .
C5 S1 C3 104.51(19) . .
C3A S1 C3 24.8(4) . .
C6 S2 C4 101.49(18) . .
C6 S2 C4A 105.5(4) . .
C4 S2 C4A 26.2(4) . .
C7 S3 C5 95.03(15) . .
C7 S4 C6 95.07(14) . .
C8 S5 C9 95.30(15) . .
C8 S6 C10 95.32(15) . .
C9 S7 C11A 101.0(4) . .
C9 S7 C11 105.1(2) . .
C11A S7 C11 23.8(4) . .
C10 S8 C12A 105.0(4) . .
C10 S8 C12 100.8(2) . .
C12A S8 C12 24.1(4) . .
C3 C1 H1A 109.5 . .
C3 C1 H1B 109.5 . .
H1A C1 H1B 109.5 . .
C3 C1 H1C 109.5 . .
H1A C1 H1C 109.5 . .
H1B C1 H1C 109.5 . .
C4 C2 H2A 109.5 . .
C4 C2 H2B 109.5 . .
H2A C2 H2B 109.5 . .
C4 C2 H2C 109.5 . .
H2A C2 H2C 109.5 . .
H2B C2 H2C 109.5 . .
C4 C3 C1 113.9(4) . .
C4 C3 S1 115.2(4) . .
C1 C3 S1 103.3(3) . .
C4 C3 H3 108.0 . .
C1 C3 H3 108.0 . .
S1 C3 H3 108.0 . .
C3 C4 C2 112.7(4) . .
C3 C4 S2 113.8(4) . .
C2 C4 S2 104.0(3) . .
C3 C4 H4 108.7 . .
C2 C4 H4 108.7 . .
S2 C4 H4 108.7 . .
C4A C3A S1 111.1(9) . .
C4A C3A H3A 112.3 . .
S1 C3A H3A 112.3 . .
C3A C4A S2 111.9(9) . .
C3A C4A H4A 112.6 . .
S2 C4A H4A 112.6 . .
C6 C5 S1 128.2(2) . .
C6 C5 S3 117.0(2) . .
S1 C5 S3 114.84(17) . .
C5 C6 S2 127.6(2) . .
C5 C6 S4 117.1(2) . .
S2 C6 S4 115.26(17) . .
C8 C7 S3 122.9(2) . .
C8 C7 S4 121.8(2) . .
S3 C7 S4 115.28(17) . .
C7 C8 S6 122.1(2) . .
C7 C8 S5 122.9(2) . .
S6 C8 S5 115.00(18) . .
C10 C9 S7 128.0(3) . .
C10 C9 S5 117.2(2) . .
S7 C9 S5 114.83(18) . .
C9 C10 S8 127.5(2) . .
C9 C10 S6 116.9(2) . .
S8 C10 S6 115.59(17) . .
C12 C11 C13 111.2(5) . .
C12 C11 S7 114.0(4) . .
C13 C11 S7 103.2(4) . .
C12 C11 H11 109.4 . .
C13 C11 H11 109.4 . .
S7 C11 H11 109.4 . .
C14 C12 C11 110.6(5) . .
C14 C12 S8 104.3(3) . .
C11 C12 S8 111.1(4) . .
C14 C12 H12 110.2 . .
C11 C12 H12 110.2 . .
S8 C12 H12 110.2 . .
C11 C13 H13A 109.5 . .
C11 C13 H13B 109.5 . .
H13A C13 H13B 109.5 . .
C11 C13 H13C 109.5 . .
H13A C13 H13C 109.5 . .
H13B C13 H13C 109.5 . .
C12 C14 H14A 109.5 . .
C12 C14 H14B 109.5 . .
H14A C14 H14B 109.5 . .
C12 C14 H14C 109.5 . .
H14A C14 H14C 109.5 . .
H14B C14 H14C 109.5 . .
C12A C11A S7 115.6(9) . .
C12A C11A H11A 108.7 . .
S7 C11A H11A 108.7 . .
C11A C12A S8 116.9(9) . .
C11A C12A H12A 108.1 . .
S8 C12A H12A 108.1 . .
F1 As1 F1 180.0(4) . 2_565
F1 As1 F2 91.6(3) . 2_565
F1 As1 F2 88.4(3) 2_565 2_565
F1 As1 F2 88.4(3) . .
F1 As1 F2 91.6(3) 2_565 .
F2 As1 F2 180.0(4) 2_565 .
F1 As1 F3 89.0(3) . 2_565
F1 As1 F3 91.0(3) 2_565 2_565
F2 As1 F3 87.0(2) 2_565 2_565
F2 As1 F3 93.0(2) . 2_565
F1 As1 F3 91.0(3) . .
F1 As1 F3 89.0(3) 2_565 .
F2 As1 F3 93.0(2) 2_565 .
F2 As1 F3 87.0(2) . .
F3 As1 F3 180.00(18) 2_565 .

loop_
_geom_bond_atom_site_label_1
_geom_bond_atom_site_label_2
_geom_bond_distance
_geom_bond_site_symmetry_2
S1 C5 1.743(3) .
S1 C3A 1.824(16) .
S1 C3 1.831(5) .
S2 C6 1.740(3) .
S2 C4 1.826(4) .
S2 C4A 1.842(12) .
S3 C7 1.737(3) .
S3 C5 1.748(3) .
S4 C7 1.740(3) .
S4 C6 1.743(3) .
S5 C8 1.741(3) .
S5 C9 1.746(3) .
S6 C8 1.741(3) .
S6 C10 1.749(3) .
S7 C9 1.739(3) .
S7 C11A 1.785(12) .
S7 C11 1.829(6) .
S8 C10 1.737(3) .
S8 C12A 1.806(12) .
S8 C12 1.837(6) .
C1 C3 1.524(6) .
C1 H1A 0.9600 .
C1 H1B 0.9600 .
C1 H1C 0.9600 .
C2 C4 1.523(5) .
C2 H2A 0.9600 .
C2 H2B 0.9600 .
C2 H2C 0.9600 .
C3 C4 1.492(7) .
C3 H3 0.9800 .
C4 H4 0.9800 .
C3A C4A 1.578(17) .
C3A H3A 0.9800 .
C4A H4A 0.9800 .
C5 C6 1.349(4) .
C7 C8 1.363(4) .
C9 C10 1.347(4) .
C11 C12 1.534(8) .
C11 C13 1.543(7) .
C11 H11 0.9800 .
C12 C14 1.523(7) .
C12 H12 0.9800 .
C13 H13A 0.9600 .
C13 H13B 0.9600 .
C13 H13C 0.9600 .
C14 H14A 0.9600 .
C14 H14B 0.9600 .
C14 H14C 0.9600 .
C11A C12A 1.491(18) .
C11A H11A 0.9800 .
C12A H12A 0.9800 .
F1 As1 1.628(4) .
F2 As1 1.663(3) .
F3 As1 1.668(4) .
As1 F1 1.628(4) 2_565
As1 F2 1.663(3) 2_565
As1 F3 1.668(4) 2_565
